data_4511898
loop_
_publ_author_name
'Bu\<car, Dejan-Kre\<simir'
'Henry, Rodger F.'
'Zhang, Geoff G. Z.'
'MacGillivray, Leonard R.'

_publ_section_title
;
 Synthon Hierarchies in Crystal Forms Composed of Theophylline and
 Hydroxybenzoic Acids: Cocrystal Screening via Solution-Mediated Phase
 Transformation
;
_journal_issue 10
_journal_name_full 'Crystal Growth &amp; Design'
_journal_page_first 5318
_journal_paper_doi 10.1021/cg501204k
_journal_volume 14
_journal_year 2014
_chemical_formula_moiety 'C7 H9 N4 O2 +1, C7 H5 O4 -1, O1 H2'
_chemical_formula_sum 'C14 H16 N4 O7'
_chemical_formula_weight 352.31
_chemical_name_common 'theopylline 2,6-dihydroxybenzoic acid salt monohydrate'
_chemical_name_systematic
; 
 ? 
;
_space_group_IT_number 14
_symmetry_cell_setting monoclinic
_symmetry_space_group_name_Hall '-P 2ybc'
_symmetry_space_group_name_H-M 'P 1 21/c 1'
_atom_sites_solution_hydrogens geom
_atom_sites_solution_primary direct
_atom_sites_solution_secondary difmap
_audit_creation_method SHELXL-97
_cell_angle_alpha 90.00
_cell_angle_beta 94.0430(10)
_cell_angle_gamma 90.00
_cell_formula_units_Z 4
_cell_length_a 14.6593(19)
_cell_length_b 6.5583(8)
_cell_length_c 15.727(2)
_cell_measurement_reflns_used 4466
_cell_measurement_temperature 100(2)
_cell_measurement_theta_max 27.4335
_cell_measurement_theta_min 2.5465
_cell_volume 1508.2(3)
_computing_cell_refinement 'Apex2 v2.1-4 (Bruker, 2007)'
_computing_data_collection 'Apex2 v2.1-4 (Bruker, 2007)'
_computing_data_reduction 'Apex2 v2.1-4 (Bruker, 2007)'
_computing_molecular_graphics 'ORTEP-3 for Windows v2.01'
_computing_publication_material 'SHELXL-97 (Sheldrick, 2008)'
_computing_structure_refinement 'SHELXL-97 (Sheldrick, 2008)'
_computing_structure_solution 'SHELXS-97 (Sheldrick, 2008)'
_diffrn_ambient_temperature 100(2)
_diffrn_measured_fraction_theta_full 0.994
_diffrn_measured_fraction_theta_max 0.994
_diffrn_measurement_device_type CCD
_diffrn_measurement_method 'omega scan'
_diffrn_radiation_monochromator graphite
_diffrn_radiation_source 'fine-focus sealed tube'
_diffrn_radiation_type MoK\a
_diffrn_radiation_wavelength 0.71073
_diffrn_reflns_av_R_equivalents 0.0368
_diffrn_reflns_av_sigmaI/netI 0.0323
_diffrn_reflns_limit_h_max 19
_diffrn_reflns_limit_h_min -18
_diffrn_reflns_limit_k_max 8
_diffrn_reflns_limit_k_min -8
_diffrn_reflns_limit_l_max 20
_diffrn_reflns_limit_l_min -20
_diffrn_reflns_number 16040
_diffrn_reflns_theta_full 27.48
_diffrn_reflns_theta_max 27.48
_diffrn_reflns_theta_min 1.39
_exptl_absorpt_coefficient_mu 0.126
_exptl_absorpt_correction_T_max 1.074
_exptl_absorpt_correction_T_min 0.955
_exptl_absorpt_correction_type multi-scan
_exptl_crystal_colour colourless
_exptl_crystal_density_diffrn 1.552
_exptl_crystal_density_method 'not measured'
_exptl_crystal_description rod
_exptl_crystal_F_000 736
_exptl_crystal_size_max 0.30
_exptl_crystal_size_mid 0.15
_exptl_crystal_size_min 0.15
_refine_diff_density_max 0.293
_refine_diff_density_min -0.259
_refine_diff_density_rms 0.059
_refine_ls_extinction_method none
_refine_ls_goodness_of_fit_ref 0.997
_refine_ls_hydrogen_treatment mixed
_refine_ls_matrix_type full
_refine_ls_number_parameters 252
_refine_ls_number_reflns 3436
_refine_ls_number_restraints 3
_refine_ls_restrained_S_all 0.996
_refine_ls_R_factor_all 0.0809
_refine_ls_R_factor_gt 0.0388
_refine_ls_shift/su_max 0.000
_refine_ls_shift/su_mean 0.000
_refine_ls_structure_factor_coef Fsqd
_refine_ls_weighting_details 'calc w=1/[\s^2^(Fo^2^)+(0.1000P)^2^+0.6927P] where P=(Fo^2^+2Fc^2^)/3'
_refine_ls_weighting_scheme calc
_refine_ls_wR_factor_gt 0.1129
_refine_ls_wR_factor_ref 0.1635
_reflns_number_gt 2225
_reflns_number_total 3436
_reflns_threshold_expression I>2sigma(I)
_cod_data_source_file cg501204k_si_002.cif
_cod_data_source_block T26
_cod_depositor_comments 'Adding full bibliography for 4511895--4511900.cif.'
_cod_original_sg_symbol_H-M P21/c
_cod_database_code 4511898

loop_
_symmetry_equiv_pos_as_xyz
'x, y, z'
'-x, y+1/2, -z+1/2'
'-x, -y, -z'
'x, -y-1/2, z-1/2'

loop_
_atom_site_label
_atom_site_type_symbol
_atom_site_fract_x
_atom_site_fract_y
_atom_site_fract_z
_atom_site_U_iso_or_equiv
_atom_site_adp_type
_atom_site_occupancy
_atom_site_symmetry_multiplicity
_atom_site_calc_flag
_atom_site_refinement_flags
O1 O 0.69269(10) 0.0614(2) 0.00927(10) 0.0223(4) Uani 1 1 d .
O2 O 0.97523(10) 0.0394(2) 0.15255(10) 0.0231(4) Uani 1 1 d .
N1 N 0.61590(12) 0.0437(3) 0.18490(12) 0.0192(4) Uani 1 1 d .
H1N H 0.562(2) 0.054(4) 0.1496(19) 0.040(8) Uiso 1 1 d .
N2 N 0.83380(12) 0.0550(3) 0.08213(11) 0.0184(4) Uani 1 1 d .
N3 N 0.85318(12) 0.0329(3) 0.23273(11) 0.0176(4) Uani 1 1 d .
N4 N 0.70770(12) 0.0262(3) 0.30053(12) 0.0186(4) Uani 1 1 d .
H4N H 0.733(2) 0.001(5) 0.369(2) 0.064(11) Uiso 1 1 d .
C1 C 0.62010(15) 0.0321(3) 0.26890(14) 0.0193(5) Uani 1 1 d .
H1 H 0.5696 0.0286 0.3015 0.023 Uiso 1 1 calc R
C2 C 0.70400(14) 0.0454(3) 0.16018(14) 0.0170(4) Uani 1 1 d .
C3 C 0.73808(14) 0.0544(3) 0.07732(14) 0.0179(4) Uani 1 1 d .
C4 C 0.87824(15) 0.0696(4) 0.00138(15) 0.0244(5) Uani 1 1 d .
H4A H 0.8938 -0.0646 -0.0172 0.037 Uiso 1 1 calc R
H4B H 0.9328 0.1504 0.0097 0.037 Uiso 1 1 calc R
H4C H 0.8371 0.1325 -0.0410 0.037 Uiso 1 1 calc R
C5 C 0.89267(14) 0.0425(3) 0.15550(14) 0.0183(4) Uani 1 1 d .
C6 C 0.91313(15) 0.0253(4) 0.31098(14) 0.0224(5) Uani 1 1 d .
H6A H 0.8767 0.0164 0.3593 0.034 Uiso 1 1 calc R
H6B H 0.9498 0.1466 0.3154 0.034 Uiso 1 1 calc R
H6C H 0.9522 -0.0919 0.3097 0.034 Uiso 1 1 calc R
C7 C 0.76058(14) 0.0345(3) 0.23239(14) 0.0170(4) Uani 1 1 d .
O3 O 0.61338(10) -0.0466(2) 0.47797(10) 0.0232(4) Uani 1 1 d .
O4 O 0.76175(11) -0.0421(2) 0.45888(10) 0.0239(4) Uani 1 1 d .
O5 O 0.88013(10) -0.0481(2) 0.58563(11) 0.0237(4) Uani 1 1 d .
H5O H 0.853(2) -0.043(5) 0.528(2) 0.053(10) Uiso 1 1 d .
O6 O 0.55818(11) -0.0383(3) 0.62776(11) 0.0250(4) Uani 1 1 d .
H6O H 0.556(2) -0.043(5) 0.569(2) 0.051(10) Uiso 1 1 d .
C8 C 0.69510(15) -0.0443(3) 0.50721(14) 0.0198(5) Uani 1 1 d .
C9 C 0.71753(14) -0.0429(3) 0.60059(13) 0.0174(4) Uani 1 1 d .
C10 C 0.80917(15) -0.0432(3) 0.63580(14) 0.0193(4) Uani 1 1 d .
C11 C 0.82825(15) -0.0395(3) 0.72384(15) 0.0223(5) Uani 1 1 d .
H11 H 0.8885 -0.0392 0.7469 0.027 Uiso 1 1 calc R
C12 C 0.75689(16) -0.0363(3) 0.77646(15) 0.0236(5) Uani 1 1 d .
H12 H 0.7698 -0.0340 0.8352 0.028 Uiso 1 1 calc R
C13 C 0.66655(16) -0.0362(3) 0.74417(15) 0.0221(5) Uani 1 1 d .
H13 H 0.6194 -0.0344 0.7808 0.027 Uiso 1 1 calc R
C14 C 0.64718(14) -0.0391(3) 0.65681(14) 0.0195(5) Uani 1 1 d .
O7 O 0.46272(11) 0.0906(3) 0.08647(11) 0.0267(4) Uani 1 1 d D
H1W H 0.446(2) 0.2175(19) 0.074(2) 0.085(13) Uiso 1 1 d D
H2W H 0.4250(18) 0.011(3) 0.0542(17) 0.055(10) Uiso 1 1 d D

loop_
_atom_site_aniso_label
_atom_site_aniso_U_11
_atom_site_aniso_U_22
_atom_site_aniso_U_33
_atom_site_aniso_U_23
_atom_site_aniso_U_13
_atom_site_aniso_U_12
O1 0.0196(8) 0.0253(8) 0.0214(8) -0.0012(6) -0.0035(6) -0.0011(6)
O2 0.0135(7) 0.0287(8) 0.0270(9) 0.0006(7) 0.0012(6) 0.0008(6)
N1 0.0162(9) 0.0182(9) 0.0228(10) 0.0001(7) -0.0003(7) 0.0004(7)
N2 0.0152(9) 0.0196(9) 0.0202(9) 0.0001(7) 0.0006(7) 0.0005(7)
N3 0.0151(9) 0.0184(8) 0.0190(9) 0.0000(7) -0.0013(7) -0.0002(7)
N4 0.0165(9) 0.0172(9) 0.0222(10) -0.0001(7) 0.0015(7) 0.0001(7)
C1 0.0157(10) 0.0158(10) 0.0265(11) 0.0008(8) 0.0014(8) 0.0005(8)
C2 0.0143(10) 0.0138(9) 0.0230(11) 0.0005(8) 0.0006(8) 0.0007(8)
C3 0.0160(10) 0.0126(9) 0.0251(11) -0.0014(8) 0.0000(8) 0.0001(8)
C4 0.0209(11) 0.0294(12) 0.0231(11) 0.0001(9) 0.0028(9) 0.0005(9)
C5 0.0173(10) 0.0136(9) 0.0237(11) -0.0004(8) 0.0002(8) 0.0001(8)
C6 0.0169(10) 0.0278(12) 0.0220(11) -0.0005(9) -0.0016(8) 0.0008(9)
C7 0.0165(10) 0.0123(9) 0.0223(11) -0.0006(8) 0.0015(8) -0.0005(8)
O3 0.0180(8) 0.0261(8) 0.0245(8) 0.0004(6) -0.0048(6) -0.0014(6)
O4 0.0215(8) 0.0295(9) 0.0208(8) 0.0002(6) 0.0023(6) -0.0003(7)
O5 0.0159(8) 0.0278(8) 0.0273(9) 0.0012(7) -0.0007(7) 0.0005(6)
O6 0.0153(8) 0.0334(9) 0.0261(9) 0.0000(7) 0.0012(7) 0.0002(6)
C8 0.0212(11) 0.0153(10) 0.0227(11) -0.0001(8) -0.0005(9) -0.0008(8)
C9 0.0175(11) 0.0144(10) 0.0200(11) 0.0010(8) -0.0012(8) -0.0006(8)
C10 0.0187(10) 0.0128(9) 0.0258(11) 0.0012(8) -0.0016(9) -0.0012(8)
C11 0.0200(11) 0.0164(10) 0.0292(12) 0.0012(9) -0.0073(9) -0.0001(8)
C12 0.0298(12) 0.0178(10) 0.0223(11) -0.0007(9) -0.0046(9) 0.0001(9)
C13 0.0245(12) 0.0184(10) 0.0237(11) 0.0004(9) 0.0028(9) -0.0019(9)
C14 0.0168(10) 0.0144(10) 0.0268(12) 0.0007(8) -0.0012(9) -0.0005(8)
O7 0.0220(8) 0.0265(9) 0.0300(9) 0.0003(7) -0.0080(7) 0.0002(7)

loop_
_atom_type_symbol
_atom_type_description
_atom_type_scat_dispersion_real
_atom_type_scat_dispersion_imag
_atom_type_scat_source
C C 0.0033 0.0016 'International Tables Vol C Tables 4.2.6.8 and 6.1.1.4'
H H 0.0000 0.0000 'International Tables Vol C Tables 4.2.6.8 and 6.1.1.4'
N N 0.0061 0.0033 'International Tables Vol C Tables 4.2.6.8 and 6.1.1.4'
O O 0.0106 0.0060 'International Tables Vol C Tables 4.2.6.8 and 6.1.1.4'

loop_
_geom_angle_atom_site_label_1
_geom_angle_atom_site_label_2
_geom_angle_atom_site_label_3
_geom_angle
C1 N1 C2 107.75(18)
C1 N1 O7 124.62(15)
C2 N1 O7 127.39(14)
C1 N1 H1N 125.0(18)
C2 N1 H1N 127.2(18)
O7 N1 H1N 2.7(17)
C5 N2 C3 127.18(19)
C5 N2 C4 115.63(17)
C3 N2 C4 117.19(18)
C7 N3 C5 118.46(18)
C7 N3 C6 123.06(18)
C5 N3 C6 118.47(17)
C1 N4 C7 106.75(18)
C1 N4 H4N 126.7(17)
C7 N4 H4N 126.2(17)
N1 C1 N4 110.35(19)
N1 C1 H1 124.8
N4 C1 H1 124.8
C7 C2 N1 107.05(19)
C7 C2 C3 122.11(19)
N1 C2 C3 130.83(19)
O1 C3 N2 122.0(2)
O1 C3 C2 126.7(2)
N2 C3 C2 111.37(18)
N2 C4 H4A 109.5
N2 C4 H4B 109.5
H4A C4 H4B 109.5
N2 C4 H4C 109.5
H4A C4 H4C 109.5
H4B C4 H4C 109.5
O2 C5 N3 120.8(2)
O2 C5 N2 122.0(2)
N3 C5 N2 117.16(18)
N3 C6 H6A 109.5
N3 C6 H6B 109.5
H6A C6 H6B 109.5
N3 C6 H6C 109.5
H6A C6 H6C 109.5
H6B C6 H6C 109.5
N3 C7 C2 123.7(2)
N3 C7 N4 128.2(2)
C2 C7 N4 108.08(19)
C8 O4 H4N 113.0(13)
C10 O5 H5O 105(2)
C14 O6 H6O 107(2)
O3 C8 O4 122.2(2)
O3 C8 C9 120.2(2)
O4 C8 C9 117.60(19)
C14 C9 C10 118.2(2)
C14 C9 C8 120.14(19)
C10 C9 C8 121.7(2)
O5 C10 C11 118.2(2)
O5 C10 C9 121.4(2)
C11 C10 C9 120.5(2)
C12 C11 C10 119.3(2)
C12 C11 H11 120.4
C10 C11 H11 120.4
C11 C12 C13 121.8(2)
C11 C12 H12 119.1
C13 C12 H12 119.1
C14 C13 C12 119.2(2)
C14 C13 H13 120.4
C12 C13 H13 120.4
O6 C14 C13 117.5(2)
O6 C14 C9 121.4(2)
C13 C14 C9 121.1(2)
N1 O7 H1W 116.7(19)
N1 O7 H2W 136.9(18)
H1W O7 H2W 105.6(14)

loop_
_geom_bond_atom_site_label_1
_geom_bond_atom_site_label_2
_geom_bond_distance
O1 C3 1.221(3)
O2 C5 1.215(3)
N1 C1 1.320(3)
N1 C2 1.375(3)
N1 O7 2.654(2)
N1 H1N 0.94(3)
N2 C5 1.394(3)
N2 C3 1.400(3)
N2 C4 1.471(3)
N3 C7 1.357(3)
N3 C5 1.383(3)
N3 C6 1.462(3)
N4 C1 1.345(3)
N4 C7 1.367(3)
N4 H4N 1.12(3)
C1 H1 0.9300
C2 C7 1.360(3)
C2 C3 1.429(3)
C4 H4A 0.9600
C4 H4B 0.9600
C4 H4C 0.9600
C6 H6A 0.9600
C6 H6B 0.9600
C6 H6C 0.9600
O3 C8 1.253(3)
O4 C8 1.280(3)
O4 H4N 1.48(3)
O5 C10 1.349(3)
O5 H5O 0.97(3)
O6 C14 1.352(3)
O6 H6O 0.93(3)
C8 C9 1.482(3)
C9 C14 1.405(3)
C9 C10 1.417(3)
C10 C11 1.393(3)
C11 C12 1.379(3)
C11 H11 0.9300
C12 C13 1.385(3)
C12 H12 0.9300
C13 C14 1.383(3)
C13 H13 0.9300
O7 H1W 0.887(10)
O7 H2W 0.891(10)

loop_
_geom_hbond_atom_site_label_D
_geom_hbond_atom_site_label_H
_geom_hbond_atom_site_label_A
_geom_hbond_distance_DH
_geom_hbond_distance_HA
_geom_hbond_distance_DA
_geom_hbond_angle_DHA
_geom_hbond_site_symmetry_A
O7 H1W O3 0.887(10) 1.927(14) 2.788(2) 163(3) 2_655
O7 H2W O1 0.891(10) 1.990(16) 2.823(2) 155(3) 3_655
O6 H6O O3 0.93(3) 1.70(3) 2.545(2) 149(3) .
O5 H5O O4 0.97(3) 1.66(3) 2.549(2) 151(3) .
C1 H1 O3 0.93 2.85 3.337(3) 114.2 .
C1 H1 O6 0.93 2.25 3.174(3) 175.1 3_656
N1 H1N O7 0.94(3) 1.72(3) 2.654(2) 176(3) .
N4 H4N O3 1.12(3) 2.56(3) 3.236(2) 118(2) .
N4 H4N O4 1.12(3) 1.48(3) 2.598(2) 177(3) .

loop_
_geom_torsion_atom_site_label_1
_geom_torsion_atom_site_label_2
_geom_torsion_atom_site_label_3
_geom_torsion_atom_site_label_4
_geom_torsion
C2 N1 C1 N4 0.0(2)
O7 N1 C1 N4 -174.74(13)
C7 N4 C1 N1 0.0(2)
C1 N1 C2 C7 0.0(2)
O7 N1 C2 C7 174.55(14)
C1 N1 C2 C3 179.4(2)
O7 N1 C2 C3 -6.0(3)
C5 N2 C3 O1 -178.26(19)
C4 N2 C3 O1 1.4(3)
C5 N2 C3 C2 1.9(3)
C4 N2 C3 C2 -178.37(17)
C7 C2 C3 O1 178.9(2)
N1 C2 C3 O1 -0.5(4)
C7 C2 C3 N2 -1.3(3)
N1 C2 C3 N2 179.3(2)
C7 N3 C5 O2 -179.25(19)
C6 N3 C5 O2 1.9(3)
C7 N3 C5 N2 0.5(3)
C6 N3 C5 N2 -178.32(18)
C3 N2 C5 O2 178.2(2)
C4 N2 C5 O2 -1.5(3)
C3 N2 C5 N3 -1.6(3)
C4 N2 C5 N3 178.69(17)
C5 N3 C7 C2 -0.1(3)
C6 N3 C7 C2 178.7(2)
C5 N3 C7 N4 179.94(19)
C6 N3 C7 N4 -1.2(3)
N1 C2 C7 N3 -179.94(18)
C3 C2 C7 N3 0.6(3)
N1 C2 C7 N4 0.0(2)
C3 C2 C7 N4 -179.48(18)
C1 N4 C7 N3 180.0(2)
C1 N4 C7 C2 0.0(2)
H4N O4 C8 O3 12.2(14)
H4N O4 C8 C9 -167.5(14)
O3 C8 C9 C14 -1.6(3)
O4 C8 C9 C14 178.12(19)
O3 C8 C9 C10 179.08(19)
O4 C8 C9 C10 -1.2(3)
C14 C9 C10 O5 179.55(19)
C8 C9 C10 O5 -1.1(3)
C14 C9 C10 C11 -0.1(3)
C8 C9 C10 C11 179.26(19)
O5 C10 C11 C12 -179.41(19)
C9 C10 C11 C12 0.2(3)
C10 C11 C12 C13 -0.1(3)
C11 C12 C13 C14 -0.2(3)
C12 C13 C14 O6 -179.79(19)
C12 C13 C14 C9 0.3(3)
C10 C9 C14 O6 179.92(19)
C8 C9 C14 O6 0.5(3)
C10 C9 C14 C13 -0.2(3)
C8 C9 C14 C13 -179.54(19)
